data_4083009
loop_
_publ_author_name
'Bramananthan, Nicola'
'Carmona, Mar\'ia'
'Lowe, John P.'
'Mahon, Mary F.'
'Poulten, Rebecca C.'
'Whittlesey, Michael K.'

_publ_section_title
;
 Rh--FHF and Rh--F Complexes Containing SmallN-Alkyl Substituted
 Six-Membered Ring N-Heterocyclic Carbenes
;
_journal_issue 8
_journal_name_full Organometallics
_journal_page_first 1986
_journal_paper_doi 10.1021/om500122e
_journal_volume 33
_journal_year 2014
_chemical_formula_sum 'C49 H57 Cl N2 P2 Rh'
_chemical_formula_weight 874.27
_chemical_name_systematic
; 
 ? 
;
_space_group_IT_number 2
_symmetry_cell_setting triclinic
_symmetry_space_group_name_Hall '-P 1'
_symmetry_space_group_name_H-M 'P -1'
_atom_sites_solution_hydrogens geom
_atom_sites_solution_primary direct
_atom_sites_solution_secondary difmap
_audit_creation_method SHELXL-97
_cell_angle_alpha 75.049(1)
_cell_angle_beta 87.841(1)
_cell_angle_gamma 69.930(1)
_cell_formula_units_Z 2
_cell_length_a 10.9440(1)
_cell_length_b 11.7050(1)
_cell_length_c 18.8200(3)
_cell_measurement_reflns_used 40190
_cell_measurement_temperature 150(2)
_cell_measurement_theta_max 27.485
_cell_measurement_theta_min 2.910
_cell_volume 2184.34(5)
_computing_cell_refinement 'HKL Scalepack (Otwinowski & Minor 1997)'
_computing_data_collection 'Collect (Bruker AXS BV 1997-2004)'
_computing_data_reduction 'Denzo & Scalepack (Otwinowski, Minor 1997)'
_computing_molecular_graphics 'ORTEX (P.McArdle 1995)'
_computing_publication_material 'SHELXL-97/2 (Sheldrick 1997)'
_computing_structure_refinement 'SHELXL-97/2 (Sheldrick 1997)'
_computing_structure_solution 'SHELXS-97 (Sheldrick 1990)'
_diffrn_ambient_temperature 150(2)
_diffrn_measured_fraction_theta_full 0.989
_diffrn_measured_fraction_theta_max 0.989
_diffrn_measurement_device_type '95mm CCD camera on \k-goniostat'
_diffrn_measurement_method CCD
_diffrn_radiation_monochromator 'horizonally mounted graphite crystal'
_diffrn_radiation_source 'fine-focus sealed tube'
_diffrn_radiation_type MoK\a
_diffrn_radiation_wavelength 0.71073
_diffrn_reflns_av_R_equivalents 0.0543
_diffrn_reflns_av_sigmaI/netI 0.0416
_diffrn_reflns_limit_h_max 14
_diffrn_reflns_limit_h_min -14
_diffrn_reflns_limit_k_max 15
_diffrn_reflns_limit_k_min -15
_diffrn_reflns_limit_l_max 24
_diffrn_reflns_limit_l_min -24
_diffrn_reflns_number 40721
_diffrn_reflns_theta_full 27.46
_diffrn_reflns_theta_max 27.46
_diffrn_reflns_theta_min 3.59
_exptl_absorpt_coefficient_mu 0.561
_exptl_absorpt_correction_T_max 0.950
_exptl_absorpt_correction_T_min 0.766
_exptl_absorpt_correction_type multi-scan
_exptl_absorpt_process_details
;
multi-scan from symmetry-related measurements 
 Sortav (Blessing 1995)
;
_exptl_crystal_colour yellow
_exptl_crystal_density_diffrn 1.329
_exptl_crystal_density_method 'not measured'
_exptl_crystal_description block
_exptl_crystal_F_000 914
_exptl_crystal_size_max 0.15
_exptl_crystal_size_mid 0.15
_exptl_crystal_size_min 0.10
_refine_diff_density_max 1.129
_refine_diff_density_min -1.171
_refine_diff_density_rms 0.078
_refine_ls_extinction_coef 0.0033(6)
_refine_ls_extinction_expression Fc^*^=kFc[1+0.001xFc^2^\l^3^/sin(2\q)]^-1/4^
_refine_ls_extinction_method SHELXL
_refine_ls_goodness_of_fit_ref 1.059
_refine_ls_hydrogen_treatment constr
_refine_ls_matrix_type full
_refine_ls_number_parameters 511
_refine_ls_number_reflns 9886
_refine_ls_number_restraints 6
_refine_ls_restrained_S_all 1.059
_refine_ls_R_factor_all 0.0472
_refine_ls_R_factor_gt 0.0378
_refine_ls_shift/su_max 0.001
_refine_ls_shift/su_mean 0.000
_refine_ls_structure_factor_coef Fsqd
_refine_ls_weighting_details 'calc w=1/[\s^2^(Fo^2^)+(0.0432P)^2^+2.1968P] where P=(Fo^2^+2Fc^2^)/3'
_refine_ls_weighting_scheme calc
_refine_ls_wR_factor_gt 0.0927
_refine_ls_wR_factor_ref 0.0982
_reflns_number_gt 8573
_reflns_number_total 9886
_reflns_threshold_expression >2sigma(I)
_cod_data_source_file om500122e_si_001.cif
_cod_data_source_block k13mkw9
_cod_depositor_comments
;
The following automatic conversions were performed:

'_symmetry_cell_setting' value 'Triclinic' changed to 'triclinic'
according to
/usr/data/users/saulius/crontab/automatic-downloads/rss-feeds/ACS/lib/dictionaries/cif_core.dic
dictionary named 'cif_core.dic' version 2.4.2 from 2011-04-26.

Automatic conversion script
Id: cif_fix_values 2281 2013-09-26 08:29:07Z andrius 

 Adding full bibliography for 4083004--4083010.cif.
;
_cod_original_cell_volume 2184.34(4)
_cod_original_sg_symbol_H-M P-1
_cod_database_code 4083009

loop_
_symmetry_equiv_pos_as_xyz
'x, y, z'
'-x, -y, -z'

loop_
_atom_site_label
_atom_site_type_symbol
_atom_site_fract_x
_atom_site_fract_y
_atom_site_fract_z
_atom_site_U_iso_or_equiv
_atom_site_adp_type
_atom_site_occupancy
_atom_site_symmetry_multiplicity
_atom_site_calc_flag
_atom_site_refinement_flags
_atom_site_disorder_assembly
_atom_site_disorder_group
Rh1 Rh 0.270128(16) 0.124702(17) 0.684736(9) 0.01843(7) Uani 1 1 d . . .
Cl1 Cl 0.07212(6) 0.20160(7) 0.60674(4) 0.03386(15) Uani 1 1 d . . .
P1 P 0.45359(5) 0.08363(6) 0.74745(3) 0.01865(13) Uani 1 1 d . . .
P2 P 0.21051(6) -0.04820(6) 0.74292(3) 0.02131(14) Uani 1 1 d . . .
N1 N 0.3322(2) 0.3164(2) 0.56372(11) 0.0252(4) Uani 1 1 d . B .
N2 N 0.2129(2) 0.4004(2) 0.65321(12) 0.0269(4) Uani 1 1 d . B .
C1 C 0.2762(2) 0.2982(2) 0.62838(13) 0.0219(5) Uani 1 1 d . . .
C2 C 0.3160(3) 0.4414(3) 0.51465(17) 0.0451(8) Uani 1 1 d D . .
H2A H 0.3057 0.4395 0.4630 0.054 Uiso 1 1 calc R A 1
H2B H 0.3955 0.4617 0.5195 0.054 Uiso 1 1 calc R A 1
C3 C 0.1999(5) 0.5426(4) 0.5320(2) 0.0492(11) Uani 0.80 1 d PD B 1
H3A H 0.1185 0.5344 0.5165 0.059 Uiso 0.80 1 calc PR B 1
H3B H 0.2014 0.6268 0.5050 0.059 Uiso 0.80 1 calc PR B 1
C4 C 0.2051(3) 0.5285(3) 0.61377(17) 0.0433(7) Uani 1 1 d D . .
H4A H 0.2822 0.5451 0.6282 0.052 Uiso 1 1 calc R B 1
H4B H 0.1262 0.5904 0.6270 0.052 Uiso 1 1 calc R B 1
C5 C 0.4017(2) 0.2084(3) 0.53376(13) 0.0281(5) Uani 1 1 d . . .
H5 H 0.4227 0.1306 0.5755 0.034 Uiso 1 1 calc R B .
C6 C 0.3187(3) 0.1945(4) 0.47620(17) 0.0478(8) Uani 1 1 d . B .
H6A H 0.2424 0.1775 0.4989 0.072 Uiso 1 1 calc R . .
H6B H 0.3699 0.1244 0.4560 0.072 Uiso 1 1 calc R . .
H6C H 0.2899 0.2725 0.4365 0.072 Uiso 1 1 calc R . .
C7 C 0.5308(3) 0.2163(3) 0.50303(16) 0.0415(7) Uani 1 1 d . B .
H7A H 0.5136 0.2812 0.4561 0.062 Uiso 1 1 calc R . .
H7B H 0.5844 0.1347 0.4951 0.062 Uiso 1 1 calc R . .
H7C H 0.5772 0.2381 0.5381 0.062 Uiso 1 1 calc R . .
C8 C 0.1321(3) 0.3892(3) 0.71738(15) 0.0311(6) Uani 1 1 d . . .
H8 H 0.1494 0.2974 0.7397 0.037 Uiso 1 1 calc R B .
C9 C -0.0133(3) 0.4512(3) 0.6936(2) 0.0488(8) Uani 1 1 d . B .
H9A H -0.0360 0.5429 0.6778 0.073 Uiso 1 1 calc R . .
H9B H -0.0650 0.4291 0.7351 0.073 Uiso 1 1 calc R . .
H9C H -0.0319 0.4210 0.6526 0.073 Uiso 1 1 calc R . .
C10 C 0.1669(3) 0.4425(3) 0.77650(17) 0.0399(7) Uani 1 1 d . B .
H10A H 0.2589 0.3981 0.7929 0.060 Uiso 1 1 calc R . .
H10B H 0.1125 0.4311 0.8184 0.060 Uiso 1 1 calc R . .
H10C H 0.1518 0.5325 0.7562 0.060 Uiso 1 1 calc R . .
C11 C 0.5622(2) 0.1721(2) 0.70752(12) 0.0215(5) Uani 1 1 d . . .
C12 C 0.6820(2) 0.1143(3) 0.68032(13) 0.0249(5) Uani 1 1 d . . .
H12 H 0.7082 0.0277 0.6812 0.030 Uiso 1 1 calc R . .
C13 C 0.7630(2) 0.1823(3) 0.65202(14) 0.0317(6) Uani 1 1 d . . .
H13 H 0.8439 0.1419 0.6335 0.038 Uiso 1 1 calc R . .
C14 C 0.7269(3) 0.3081(3) 0.65057(15) 0.0339(6) Uani 1 1 d . . .
H14 H 0.7834 0.3537 0.6321 0.041 Uiso 1 1 calc R . .
C15 C 0.6074(3) 0.3675(3) 0.67623(16) 0.0338(6) Uani 1 1 d . . .
H15 H 0.5813 0.4544 0.6746 0.041 Uiso 1 1 calc R . .
C16 C 0.5258(2) 0.2996(3) 0.70439(15) 0.0290(5) Uani 1 1 d . . .
H16 H 0.4441 0.3410 0.7217 0.035 Uiso 1 1 calc R . .
C17 C 0.5750(2) -0.0766(2) 0.76866(13) 0.0227(5) Uani 1 1 d . . .
C18 C 0.6753(2) -0.1188(3) 0.82332(14) 0.0284(5) Uani 1 1 d . . .
H18 H 0.6794 -0.0652 0.8527 0.034 Uiso 1 1 calc R . .
C19 C 0.7686(3) -0.2381(3) 0.83504(15) 0.0367(6) Uani 1 1 d . . .
H19 H 0.8360 -0.2657 0.8725 0.044 Uiso 1 1 calc R . .
C20 C 0.7642(3) -0.3169(3) 0.79245(16) 0.0397(7) Uani 1 1 d . . .
H20 H 0.8281 -0.3988 0.8007 0.048 Uiso 1 1 calc R . .
C21 C 0.6661(3) -0.2757(3) 0.73769(15) 0.0342(6) Uani 1 1 d . . .
H21 H 0.6630 -0.3296 0.7083 0.041 Uiso 1 1 calc R . .
C22 C 0.5725(2) -0.1564(2) 0.72550(14) 0.0270(5) Uani 1 1 d . . .
H22 H 0.5062 -0.1289 0.6875 0.032 Uiso 1 1 calc R . .
C23 C 0.4326(2) 0.1193(2) 0.83812(13) 0.0224(5) Uani 1 1 d . . .
C24 C 0.5242(2) 0.1502(3) 0.87220(14) 0.0285(5) Uani 1 1 d . . .
H24 H 0.6018 0.1527 0.8485 0.034 Uiso 1 1 calc R . .
C25 C 0.5028(3) 0.1775(3) 0.94056(15) 0.0356(6) Uani 1 1 d . . .
H25 H 0.5655 0.1986 0.9630 0.043 Uiso 1 1 calc R . .
C26 C 0.3901(3) 0.1736(3) 0.97583(15) 0.0374(6) Uani 1 1 d . . .
H26 H 0.3757 0.1913 1.0226 0.045 Uiso 1 1 calc R . .
C27 C 0.2988(3) 0.1440(3) 0.94250(15) 0.0343(6) Uani 1 1 d . . .
H27 H 0.2215 0.1416 0.9665 0.041 Uiso 1 1 calc R . .
C28 C 0.3190(2) 0.1178(2) 0.87409(14) 0.0271(5) Uani 1 1 d . . .
H28 H 0.2548 0.0986 0.8516 0.033 Uiso 1 1 calc R . .
C29 C 0.3185(2) -0.2033(2) 0.79727(13) 0.0259(5) Uani 1 1 d . . .
C30 C 0.3866(3) -0.2124(3) 0.86161(14) 0.0284(5) Uani 1 1 d . . .
H30 H 0.3766 -0.1382 0.8766 0.034 Uiso 1 1 calc R . .
C31 C 0.4677(3) -0.3273(3) 0.90327(16) 0.0377(6) Uani 1 1 d . . .
H31 H 0.5129 -0.3316 0.9466 0.045 Uiso 1 1 calc R . .
C32 C 0.4837(3) -0.4365(3) 0.88235(18) 0.0433(7) Uani 1 1 d . . .
H32 H 0.5388 -0.5156 0.9115 0.052 Uiso 1 1 calc R . .
C33 C 0.4191(3) -0.4296(3) 0.81882(19) 0.0442(7) Uani 1 1 d . . .
H33 H 0.4308 -0.5041 0.8039 0.053 Uiso 1 1 calc R . .
C34 C 0.3373(3) -0.3141(3) 0.77669(16) 0.0342(6) Uani 1 1 d . . .
H34 H 0.2935 -0.3105 0.7331 0.041 Uiso 1 1 calc R . .
C35 C 0.0834(2) -0.0075(3) 0.80858(13) 0.0262(5) Uani 1 1 d . . .
C36 C 0.0714(3) -0.0940(3) 0.87295(16) 0.0404(7) Uani 1 1 d . . .
H36 H 0.1316 -0.1779 0.8850 0.048 Uiso 1 1 calc R . .
C37 C -0.0278(3) -0.0578(4) 0.91940(17) 0.0510(9) Uani 1 1 d . . .
H37 H -0.0344 -0.1171 0.9632 0.061 Uiso 1 1 calc R . .
C38 C -0.1163(3) 0.0623(4) 0.90284(16) 0.0467(8) Uani 1 1 d . . .
H38 H -0.1837 0.0863 0.9351 0.056 Uiso 1 1 calc R . .
C39 C -0.1068(3) 0.1488(4) 0.83861(17) 0.0448(8) Uani 1 1 d . . .
H39 H -0.1687 0.2320 0.8265 0.054 Uiso 1 1 calc R . .
C40 C -0.0069(3) 0.1140(3) 0.79198(15) 0.0323(6) Uani 1 1 d . . .
H40 H -0.0005 0.1739 0.7484 0.039 Uiso 1 1 calc R . .
C41 C 0.1283(2) -0.0959(2) 0.67846(13) 0.0226(5) Uani 1 1 d . . .
C42 C 0.1794(3) -0.0974(2) 0.60964(14) 0.0279(5) Uani 1 1 d . . .
H42 H 0.2550 -0.0753 0.5981 0.033 Uiso 1 1 calc R . .
C43 C 0.1213(3) -0.1308(3) 0.55772(14) 0.0315(6) Uani 1 1 d . . .
H43 H 0.1581 -0.1330 0.5113 0.038 Uiso 1 1 calc R . .
C44 C 0.0097(3) -0.1610(3) 0.57351(15) 0.0333(6) Uani 1 1 d . . .
H44 H -0.0315 -0.1818 0.5376 0.040 Uiso 1 1 calc R . .
C45 C -0.0414(3) -0.1607(3) 0.64186(16) 0.0321(6) Uani 1 1 d . . .
H45 H -0.1175 -0.1821 0.6529 0.039 Uiso 1 1 calc R . .
C46 C 0.0177(2) -0.1291(2) 0.69457(14) 0.0275(5) Uani 1 1 d . . .
H46 H -0.0174 -0.1303 0.7416 0.033 Uiso 1 1 calc R . .
C47 C 0.1879(7) 0.6316(7) 0.0389(4) 0.124(2) Uani 1 1 d . . .
H47A H 0.1121 0.7030 0.0444 0.186 Uiso 1 1 calc R . .
H47B H 0.2545 0.6628 0.0134 0.186 Uiso 1 1 calc R . .
H47C H 0.2236 0.5763 0.0877 0.186 Uiso 1 1 calc R . .
C48 C 0.1479(6) 0.5599(5) -0.0047(4) 0.1015(19) Uani 1 1 d . . .
H48A H 0.2174 0.4769 0.0006 0.122 Uiso 1 1 calc R . .
H48B H 0.1369 0.6062 -0.0574 0.122 Uiso 1 1 calc R . .
C49 C 0.0133(6) 0.5391(4) 0.0219(2) 0.0896(17) Uani 1 1 d . . .
H49A H 0.0217 0.4958 0.0750 0.108 Uiso 1 1 calc R . .
H49B H -0.0587 0.6211 0.0134 0.108 Uiso 1 1 calc R . .
C3A C 0.3071(18) 0.5288(16) 0.5591(9) 0.058(5) Uani 0.20 1 d PD B 2
H3A1 H 0.2866 0.6149 0.5264 0.070 Uiso 0.20 1 calc PR B 2
H3A2 H 0.3924 0.5052 0.5854 0.070 Uiso 0.20 1 calc PR B 2

loop_
_atom_site_aniso_label
_atom_site_aniso_U_11
_atom_site_aniso_U_22
_atom_site_aniso_U_33
_atom_site_aniso_U_23
_atom_site_aniso_U_13
_atom_site_aniso_U_12
Rh1 0.01660(10) 0.02440(11) 0.01857(10) -0.00881(7) 0.00397(6) -0.01033(7)
Cl1 0.0292(3) 0.0442(4) 0.0347(3) -0.0148(3) 0.0043(3) -0.0176(3)
P1 0.0169(3) 0.0251(3) 0.0180(3) -0.0091(2) 0.0044(2) -0.0100(2)
P2 0.0220(3) 0.0292(3) 0.0195(3) -0.0100(2) 0.0057(2) -0.0150(3)
N1 0.0262(10) 0.0258(11) 0.0223(10) -0.0036(8) 0.0035(8) -0.0097(9)
N2 0.0283(11) 0.0243(11) 0.0293(11) -0.0088(9) 0.0050(9) -0.0096(9)
C1 0.0176(11) 0.0257(12) 0.0229(11) -0.0073(9) -0.0014(9) -0.0072(9)
C2 0.061(2) 0.0329(16) 0.0341(15) 0.0008(13) 0.0127(14) -0.0155(15)
C3 0.071(3) 0.0260(19) 0.035(2) 0.0012(15) 0.0055(19) -0.0048(19)
C4 0.0578(19) 0.0249(14) 0.0439(17) -0.0087(13) 0.0097(14) -0.0109(13)
C5 0.0285(13) 0.0340(14) 0.0212(11) -0.0080(10) 0.0074(10) -0.0103(11)
C6 0.0456(18) 0.077(2) 0.0378(16) -0.0298(16) 0.0139(14) -0.0320(17)
C7 0.0280(14) 0.062(2) 0.0312(14) -0.0104(14) 0.0079(11) -0.0127(14)
C8 0.0275(13) 0.0346(15) 0.0382(14) -0.0193(12) 0.0115(11) -0.0130(11)
C9 0.0265(14) 0.052(2) 0.076(2) -0.0380(18) 0.0099(15) -0.0094(14)
C10 0.0442(17) 0.0440(17) 0.0405(16) -0.0232(14) 0.0118(13) -0.0183(14)
C11 0.0179(11) 0.0287(13) 0.0198(11) -0.0057(9) 0.0006(8) -0.0109(9)
C12 0.0194(11) 0.0322(14) 0.0229(11) -0.0065(10) 0.0019(9) -0.0094(10)
C13 0.0199(12) 0.0458(17) 0.0291(13) -0.0055(12) 0.0033(10) -0.0143(11)
C14 0.0286(13) 0.0447(17) 0.0320(13) -0.0003(12) -0.0002(11) -0.0239(12)
C15 0.0329(14) 0.0318(15) 0.0407(15) -0.0066(12) 0.0014(12) -0.0183(12)
C16 0.0221(12) 0.0316(14) 0.0352(14) -0.0089(11) 0.0036(10) -0.0117(10)
C17 0.0216(11) 0.0274(13) 0.0202(11) -0.0067(9) 0.0069(9) -0.0100(10)
C18 0.0274(13) 0.0305(14) 0.0253(12) -0.0072(10) 0.0005(10) -0.0075(11)
C19 0.0333(14) 0.0376(16) 0.0292(13) -0.0049(12) -0.0008(11) -0.0023(12)
C20 0.0421(16) 0.0299(15) 0.0340(14) -0.0052(12) 0.0107(12) 0.0009(12)
C21 0.0425(16) 0.0327(15) 0.0291(13) -0.0144(11) 0.0122(12) -0.0114(12)
C22 0.0283(12) 0.0309(14) 0.0236(12) -0.0091(10) 0.0078(10) -0.0117(11)
C23 0.0235(11) 0.0257(12) 0.0198(11) -0.0089(9) 0.0040(9) -0.0089(10)
C24 0.0258(12) 0.0379(15) 0.0259(12) -0.0139(11) 0.0025(10) -0.0123(11)
C25 0.0408(15) 0.0467(17) 0.0287(13) -0.0197(12) 0.0021(11) -0.0193(13)
C26 0.0479(17) 0.0473(18) 0.0242(13) -0.0188(12) 0.0094(12) -0.0193(14)
C27 0.0374(15) 0.0440(16) 0.0302(13) -0.0188(12) 0.0190(11) -0.0198(13)
C28 0.0280(13) 0.0316(14) 0.0275(12) -0.0123(11) 0.0068(10) -0.0147(11)
C29 0.0270(12) 0.0315(14) 0.0239(12) -0.0066(10) 0.0046(10) -0.0170(11)
C30 0.0346(14) 0.0322(14) 0.0242(12) -0.0082(10) 0.0037(10) -0.0181(11)
C31 0.0416(16) 0.0425(17) 0.0309(14) -0.0056(12) -0.0024(12) -0.0193(13)
C32 0.0489(18) 0.0322(16) 0.0440(17) -0.0006(13) -0.0099(14) -0.0135(14)
C33 0.0514(18) 0.0301(16) 0.0543(19) -0.0129(14) -0.0076(15) -0.0159(14)
C34 0.0374(15) 0.0344(15) 0.0360(14) -0.0122(12) -0.0031(12) -0.0161(12)
C35 0.0250(12) 0.0431(15) 0.0198(11) -0.0143(11) 0.0070(9) -0.0194(11)
C36 0.0371(15) 0.0508(19) 0.0340(15) -0.0085(13) 0.0149(12) -0.0191(14)
C37 0.0406(17) 0.081(3) 0.0294(15) -0.0055(16) 0.0135(13) -0.0259(18)
C38 0.0262(14) 0.088(3) 0.0276(14) -0.0216(16) 0.0095(11) -0.0175(16)
C39 0.0272(14) 0.065(2) 0.0384(16) -0.0205(15) 0.0083(12) -0.0070(14)
C40 0.0264(13) 0.0469(17) 0.0271(13) -0.0137(12) 0.0064(10) -0.0144(12)
C41 0.0255(12) 0.0253(12) 0.0221(11) -0.0095(10) 0.0031(9) -0.0127(10)
C42 0.0319(13) 0.0304(14) 0.0256(12) -0.0095(10) 0.0036(10) -0.0146(11)
C43 0.0421(15) 0.0303(14) 0.0242(12) -0.0121(11) -0.0001(11) -0.0112(12)
C44 0.0338(14) 0.0282(14) 0.0362(14) -0.0130(11) -0.0123(11) -0.0038(11)
C45 0.0234(12) 0.0294(14) 0.0478(16) -0.0157(12) -0.0035(11) -0.0097(11)
C46 0.0252(12) 0.0308(14) 0.0310(13) -0.0113(11) 0.0034(10) -0.0132(11)
C47 0.116(5) 0.107(5) 0.119(5) 0.030(4) -0.035(4) -0.041(4)
C48 0.090(4) 0.066(3) 0.128(5) 0.002(3) 0.020(4) -0.022(3)
C49 0.124(4) 0.057(3) 0.049(2) -0.0002(19) -0.001(3) 0.009(3)
C3A 0.071(13) 0.043(10) 0.061(11) -0.003(9) 0.014(10) -0.030(9)

loop_
_atom_type_symbol
_atom_type_description
_atom_type_scat_dispersion_real
_atom_type_scat_dispersion_imag
_atom_type_scat_source
C C 0.0033 0.0016 'International Tables Vol C Tables 4.2.6.8 and 6.1.1.4'
H H 0.0000 0.0000 'International Tables Vol C Tables 4.2.6.8 and 6.1.1.4'
N N 0.0061 0.0033 'International Tables Vol C Tables 4.2.6.8 and 6.1.1.4'
P P 0.1023 0.0942 'International Tables Vol C Tables 4.2.6.8 and 6.1.1.4'
Cl Cl 0.1484 0.1585 'International Tables Vol C Tables 4.2.6.8 and 6.1.1.4'
Rh Rh -1.1178 0.9187 'International Tables Vol C Tables 4.2.6.8 and 6.1.1.4'

loop_
_geom_angle_atom_site_label_1
_geom_angle_atom_site_label_2
_geom_angle_atom_site_label_3
_geom_angle
_geom_angle_site_symmetry_1
C1 Rh1 P1 90.42(6) .
C1 Rh1 P2 166.49(7) .
P1 Rh1 P2 101.54(2) .
C1 Rh1 Cl1 80.56(6) .
P1 Rh1 Cl1 170.98(2) .
P2 Rh1 Cl1 87.41(2) .
C17 P1 C23 103.09(11) .
C17 P1 C11 98.54(11) .
C23 P1 C11 99.70(11) .
C17 P1 Rh1 119.43(8) .
C23 P1 Rh1 114.82(8) .
C11 P1 Rh1 118.07(8) .
C41 P2 C29 100.64(11) .
C41 P2 C35 101.89(11) .
C29 P2 C35 100.78(12) .
C41 P2 Rh1 112.07(8) .
C29 P2 Rh1 126.99(8) .
C35 P2 Rh1 111.24(9) .
C1 N1 C2 123.8(2) .
C1 N1 C5 120.1(2) .
C2 N1 C5 115.7(2) .
C1 N2 C4 123.2(2) .
C1 N2 C8 120.1(2) .
C4 N2 C8 116.2(2) .
N1 C1 N2 117.8(2) .
N1 C1 Rh1 122.24(18) .
N2 C1 Rh1 119.72(17) .
C3A C2 N1 109.1(7) .
C3A C2 C3 49.5(8) .
N1 C2 C3 112.1(3) .
C3A C2 H2A 141.3 .
N1 C2 H2A 109.2 .
C3 C2 H2A 109.2 .
C3A C2 H2B 63.9 .
N1 C2 H2B 109.2 .
C3 C2 H2B 109.2 .
H2A C2 H2B 107.9 .
C2 C3 C4 108.3(3) .
C2 C3 H3A 110.0 .
C4 C3 H3A 110.0 .
C2 C3 H3B 110.0 .
C4 C3 H3B 110.0 .
H3A C3 H3B 108.4 .
N2 C4 C3A 112.1(7) .
N2 C4 C3 109.6(3) .
C3A C4 C3 48.9(8) .
N2 C4 H4A 109.8 .
C3A C4 H4A 63.1 .
C3 C4 H4A 109.8 .
N2 C4 H4B 109.8 .
C3A C4 H4B 137.6 .
C3 C4 H4B 109.8 .
H4A C4 H4B 108.2 .
N1 C5 C6 112.2(2) .
N1 C5 C7 111.5(2) .
C6 C5 C7 110.7(2) .
N1 C5 H5 107.4 .
C6 C5 H5 107.4 .
C7 C5 H5 107.4 .
C5 C6 H6A 109.5 .
C5 C6 H6B 109.5 .
H6A C6 H6B 109.5 .
C5 C6 H6C 109.5 .
H6A C6 H6C 109.5 .
H6B C6 H6C 109.5 .
C5 C7 H7A 109.5 .
C5 C7 H7B 109.5 .
H7A C7 H7B 109.5 .
C5 C7 H7C 109.5 .
H7A C7 H7C 109.5 .
H7B C7 H7C 109.5 .
N2 C8 C10 112.4(2) .
N2 C8 C9 110.9(2) .
C10 C8 C9 110.9(2) .
N2 C8 H8 107.5 .
C10 C8 H8 107.5 .
C9 C8 H8 107.5 .
C8 C9 H9A 109.5 .
C8 C9 H9B 109.5 .
H9A C9 H9B 109.5 .
C8 C9 H9C 109.5 .
H9A C9 H9C 109.5 .
H9B C9 H9C 109.5 .
C8 C10 H10A 109.5 .
C8 C10 H10B 109.5 .
H10A C10 H10B 109.5 .
C8 C10 H10C 109.5 .
H10A C10 H10C 109.5 .
H10B C10 H10C 109.5 .
C16 C11 C12 118.2(2) .
C16 C11 P1 119.94(18) .
C12 C11 P1 121.88(19) .
C13 C12 C11 120.7(3) .
C13 C12 H12 119.6 .
C11 C12 H12 119.6 .
C14 C13 C12 120.5(2) .
C14 C13 H13 119.7 .
C12 C13 H13 119.7 .
C13 C14 C15 119.6(2) .
C13 C14 H14 120.2 .
C15 C14 H14 120.2 .
C14 C15 C16 120.0(3) .
C14 C15 H15 120.0 .
C16 C15 H15 120.0 .
C11 C16 C15 121.0(2) .
C11 C16 H16 119.5 .
C15 C16 H16 119.5 .
C22 C17 C18 118.5(2) .
C22 C17 P1 118.89(19) .
C18 C17 P1 122.49(19) .
C19 C18 C17 120.7(3) .
C19 C18 H18 119.7 .
C17 C18 H18 119.7 .
C20 C19 C18 120.3(3) .
C20 C19 H19 119.9 .
C18 C19 H19 119.9 .
C19 C20 C21 119.5(3) .
C19 C20 H20 120.2 .
C21 C20 H20 120.2 .
C20 C21 C22 120.5(3) .
C20 C21 H21 119.7 .
C22 C21 H21 119.7 .
C21 C22 C17 120.5(2) .
C21 C22 H22 119.8 .
C17 C22 H22 119.8 .
C28 C23 C24 118.1(2) .
C28 C23 P1 118.62(18) .
C24 C23 P1 123.23(18) .
C25 C24 C23 120.8(2) .
C25 C24 H24 119.6 .
C23 C24 H24 119.6 .
C26 C25 C24 120.1(3) .
C26 C25 H25 120.0 .
C24 C25 H25 120.0 .
C27 C26 C25 119.6(2) .
C27 C26 H26 120.2 .
C25 C26 H26 120.2 .
C26 C27 C28 120.7(2) .
C26 C27 H27 119.7 .
C28 C27 H27 119.7 .
C27 C28 C23 120.7(2) .
C27 C28 H28 119.6 .
C23 C28 H28 119.6 .
C34 C29 C30 117.7(2) .
C34 C29 P2 122.38(19) .
C30 C29 P2 119.9(2) .
C31 C30 C29 121.0(3) .
C31 C30 H30 119.5 .
C29 C30 H30 119.5 .
C30 C31 C32 120.4(3) .
C30 C31 H31 119.8 .
C32 C31 H31 119.8 .
C33 C32 C31 119.7(3) .
C33 C32 H32 120.2 .
C31 C32 H32 120.2 .
C32 C33 C34 120.2(3) .
C32 C33 H33 119.9 .
C34 C33 H33 119.9 .
C33 C34 C29 121.1(3) .
C33 C34 H34 119.5 .
C29 C34 H34 119.5 .
C40 C35 C36 118.5(2) .
C40 C35 P2 118.20(19) .
C36 C35 P2 123.2(2) .
C37 C36 C35 120.3(3) .
C37 C36 H36 119.8 .
C35 C36 H36 119.8 .
C38 C37 C36 120.8(3) .
C38 C37 H37 119.6 .
C36 C37 H37 119.6 .
C37 C38 C39 119.5(3) .
C37 C38 H38 120.2 .
C39 C38 H38 120.2 .
C38 C39 C40 120.1(3) .
C38 C39 H39 119.9 .
C40 C39 H39 119.9 .
C35 C40 C39 120.6(3) .
C35 C40 H40 119.7 .
C39 C40 H40 119.7 .
C42 C41 C46 118.8(2) .
C42 C41 P2 117.63(18) .
C46 C41 P2 123.54(18) .
C43 C42 C41 120.8(2) .
C43 C42 H42 119.6 .
C41 C42 H42 119.6 .
C44 C43 C42 120.0(2) .
C44 C43 H43 120.0 .
C42 C43 H43 120.0 .
C45 C44 C43 119.6(2) .
C45 C44 H44 120.2 .
C43 C44 H44 120.2 .
C44 C45 C46 120.5(2) .
C44 C45 H45 119.7 .
C46 C45 H45 119.7 .
C45 C46 C41 120.1(2) .
C45 C46 H46 119.9 .
C41 C46 H46 119.9 .
C48 C47 H47A 109.5 .
C48 C47 H47B 109.5 .
H47A C47 H47B 109.5 .
C48 C47 H47C 109.5 .
H47A C47 H47C 109.5 .
H47B C47 H47C 109.5 .
C47 C48 C49 111.6(5) .
C47 C48 H48A 109.3 .
C49 C48 H48A 109.3 .
C47 C48 H48B 109.3 .
C49 C48 H48B 109.3 .
H48A C48 H48B 108.0 .
C49 C49 C48 107.1(6) 2_565
C49 C49 H49A 110.3 2_565
C48 C49 H49A 110.3 .
C49 C49 H49B 110.3 2_565
C48 C49 H49B 110.3 .
H49A C49 H49B 108.6 .
C2 C3A C4 111.8(10) .
C2 C3A H3A1 109.3 .
C4 C3A H3A1 109.3 .
C2 C3A H3A2 109.3 .
C4 C3A H3A2 109.3 .
H3A1 C3A H3A2 107.9 .

loop_
_geom_bond_atom_site_label_1
_geom_bond_atom_site_label_2
_geom_bond_distance
_geom_bond_site_symmetry_2
Rh1 C1 2.057(2) .
Rh1 P1 2.2088(6) .
Rh1 P2 2.3301(6) .
Rh1 Cl1 2.4248(7) .
P1 C17 1.840(3) .
P1 C23 1.847(2) .
P1 C11 1.851(2) .
P2 C41 1.836(2) .
P2 C29 1.844(3) .
P2 C35 1.847(2) .
N1 C1 1.342(3) .
N1 C2 1.471(3) .
N1 C5 1.473(3) .
N2 C1 1.351(3) .
N2 C4 1.467(4) .
N2 C8 1.475(3) .
C2 C3A 1.457(13) .
C2 C3 1.503(5) .
C2 H2A 0.9900 .
C2 H2B 0.9900 .
C3 C4 1.507(5) .
C3 H3A 0.9900 .
C3 H3B 0.9900 .
C4 C3A 1.490(12) .
C4 H4A 0.9900 .
C4 H4B 0.9900 .
C5 C6 1.515(4) .
C5 C7 1.530(4) .
C5 H5 1.0000 .
C6 H6A 0.9800 .
C6 H6B 0.9800 .
C6 H6C 0.9800 .
C7 H7A 0.9800 .
C7 H7B 0.9800 .
C7 H7C 0.9800 .
C8 C10 1.525(4) .
C8 C9 1.534(4) .
C8 H8 1.0000 .
C9 H9A 0.9800 .
C9 H9B 0.9800 .
C9 H9C 0.9800 .
C10 H10A 0.9800 .
C10 H10B 0.9800 .
C10 H10C 0.9800 .
C11 C16 1.393(4) .
C11 C12 1.399(3) .
C12 C13 1.391(3) .
C12 H12 0.9500 .
C13 C14 1.380(4) .
C13 H13 0.9500 .
C14 C15 1.389(4) .
C14 H14 0.9500 .
C15 C16 1.395(4) .
C15 H15 0.9500 .
C16 H16 0.9500 .
C17 C22 1.394(4) .
C17 C18 1.399(3) .
C18 C19 1.386(4) .
C18 H18 0.9500 .
C19 C20 1.383(4) .
C19 H19 0.9500 .
C20 C21 1.385(4) .
C20 H20 0.9500 .
C21 C22 1.386(4) .
C21 H21 0.9500 .
C22 H22 0.9500 .
C23 C28 1.396(3) .
C23 C24 1.401(3) .
C24 C25 1.396(4) .
C24 H24 0.9500 .
C25 C26 1.388(4) .
C25 H25 0.9500 .
C26 C27 1.381(4) .
C26 H26 0.9500 .
C27 C28 1.392(4) .
C27 H27 0.9500 .
C28 H28 0.9500 .
C29 C34 1.394(4) .
C29 C30 1.407(3) .
C30 C31 1.378(4) .
C30 H30 0.9500 .
C31 C32 1.386(4) .
C31 H31 0.9500 .
C32 C33 1.382(4) .
C32 H32 0.9500 .
C33 C34 1.389(4) .
C33 H33 0.9500 .
C34 H34 0.9500 .
C35 C40 1.388(4) .
C35 C36 1.398(4) .
C36 C37 1.388(4) .
C36 H36 0.9500 .
C37 C38 1.368(5) .
C37 H37 0.9500 .
C38 C39 1.389(5) .
C38 H38 0.9500 .
C39 C40 1.392(4) .
C39 H39 0.9500 .
C40 H40 0.9500 .
C41 C42 1.393(3) .
C41 C46 1.393(3) .
C42 C43 1.388(4) .
C42 H42 0.9500 .
C43 C44 1.385(4) .
C43 H43 0.9500 .
C44 C45 1.384(4) .
C44 H44 0.9500 .
C45 C46 1.393(4) .
C45 H45 0.9500 .
C46 H46 0.9500 .
C47 C48 1.484(9) .
C47 H47A 0.9800 .
C47 H47B 0.9800 .
C47 H47C 0.9800 .
C48 C49 1.615(8) .
C48 H48A 0.9900 .
C48 H48B 0.9900 .
C49 C49 1.478(10) 2_565
C49 H49A 0.9900 .
C49 H49B 0.9900 .
C3A H3A1 0.9900 .
C3A H3A2 0.9900 .

loop_
_geom_torsion_atom_site_label_1
_geom_torsion_atom_site_label_2
_geom_torsion_atom_site_label_3
_geom_torsion_atom_site_label_4
_geom_torsion
_geom_torsion_site_symmetry_4
C1 Rh1 P1 C17 -141.44(11) .
P2 Rh1 P1 C17 44.89(9) .
Cl1 Rh1 P1 C17 -142.79(15) .
C1 Rh1 P1 C23 95.37(11) .
P2 Rh1 P1 C23 -78.31(9) .
Cl1 Rh1 P1 C23 94.02(17) .
C1 Rh1 P1 C11 -21.83(11) .
P2 Rh1 P1 C11 164.50(9) .
Cl1 Rh1 P1 C11 -23.18(18) .
C1 Rh1 P2 C41 62.1(3) .
P1 Rh1 P2 C41 -146.02(9) .
Cl1 Rh1 P2 C41 35.18(9) .
C1 Rh1 P2 C29 -174.2(3) .
P1 Rh1 P2 C29 -22.32(11) .
Cl1 Rh1 P2 C29 158.89(11) .
C1 Rh1 P2 C35 -51.2(3) .
P1 Rh1 P2 C35 100.64(9) .
Cl1 Rh1 P2 C35 -78.16(9) .
C2 N1 C1 N2 -7.2(4) .
C5 N1 C1 N2 -179.6(2) .
C2 N1 C1 Rh1 167.1(2) .
C5 N1 C1 Rh1 -5.2(3) .
C4 N2 C1 N1 -1.3(4) .
C8 N2 C1 N1 170.2(2) .
C4 N2 C1 Rh1 -175.8(2) .
C8 N2 C1 Rh1 -4.3(3) .
P1 Rh1 C1 N1 92.32(19) .
P2 Rh1 C1 N1 -115.2(3) .
Cl1 Rh1 C1 N1 -87.90(19) .
P1 Rh1 C1 N2 -93.45(18) .
P2 Rh1 C1 N2 59.0(4) .
Cl1 Rh1 C1 N2 86.34(18) .
C1 N1 C2 C3A 34.9(8) .
C5 N1 C2 C3A -152.5(8) .
C1 N1 C2 C3 -18.1(4) .
C5 N1 C2 C3 154.5(3) .
C3A C2 C3 C4 -48.1(8) .
N1 C2 C3 C4 48.6(4) .
C1 N2 C4 C3A -18.7(9) .
C8 N2 C4 C3A 169.5(8) .
C1 N2 C4 C3 33.8(4) .
C8 N2 C4 C3 -138.1(3) .
C2 C3 C4 N2 -55.4(4) .
C2 C3 C4 C3A 47.3(8) .
C1 N1 C5 C6 98.8(3) .
C2 N1 C5 C6 -74.1(3) .
C1 N1 C5 C7 -136.3(2) .
C2 N1 C5 C7 50.7(3) .
C1 N2 C8 C10 127.9(3) .
C4 N2 C8 C10 -60.0(3) .
C1 N2 C8 C9 -107.3(3) .
C4 N2 C8 C9 64.8(3) .
C17 P1 C11 C16 -159.2(2) .
C23 P1 C11 C16 -54.3(2) .
Rh1 P1 C11 C16 70.7(2) .
C17 P1 C11 C12 20.3(2) .
C23 P1 C11 C12 125.3(2) .
Rh1 P1 C11 C12 -109.68(18) .
C16 C11 C12 C13 1.0(3) .
P1 C11 C12 C13 -178.62(18) .
C11 C12 C13 C14 0.3(4) .
C12 C13 C14 C15 -1.3(4) .
C13 C14 C15 C16 1.1(4) .
C12 C11 C16 C15 -1.2(4) .
P1 C11 C16 C15 178.4(2) .
C14 C15 C16 C11 0.2(4) .
C23 P1 C17 C22 150.56(19) .
C11 P1 C17 C22 -107.3(2) .
Rh1 P1 C17 C22 21.8(2) .
C23 P1 C17 C18 -33.9(2) .
C11 P1 C17 C18 68.2(2) .
Rh1 P1 C17 C18 -162.63(17) .
C22 C17 C18 C19 -1.1(4) .
P1 C17 C18 C19 -176.7(2) .
C17 C18 C19 C20 0.3(4) .
C18 C19 C20 C21 0.3(4) .
C19 C20 C21 C22 -0.1(4) .
C20 C21 C22 C17 -0.6(4) .
C18 C17 C22 C21 1.2(4) .
P1 C17 C22 C21 177.0(2) .
C17 P1 C23 C28 -105.6(2) .
C11 P1 C23 C28 153.2(2) .
Rh1 P1 C23 C28 26.0(2) .
C17 P1 C23 C24 75.6(2) .
C11 P1 C23 C24 -25.6(2) .
Rh1 P1 C23 C24 -152.84(19) .
C28 C23 C24 C25 0.6(4) .
P1 C23 C24 C25 179.4(2) .
C23 C24 C25 C26 0.3(4) .
C24 C25 C26 C27 -0.7(5) .
C25 C26 C27 C28 0.2(5) .
C26 C27 C28 C23 0.8(4) .
C24 C23 C28 C27 -1.2(4) .
P1 C23 C28 C27 180.0(2) .
C41 P2 C29 C34 10.6(2) .
C35 P2 C29 C34 115.0(2) .
Rh1 P2 C29 C34 -117.8(2) .
C41 P2 C29 C30 -170.2(2) .
C35 P2 C29 C30 -65.7(2) .
Rh1 P2 C29 C30 61.5(2) .
C34 C29 C30 C31 -0.9(4) .
P2 C29 C30 C31 179.8(2) .
C29 C30 C31 C32 0.0(4) .
C30 C31 C32 C33 0.8(5) .
C31 C32 C33 C34 -0.8(5) .
C32 C33 C34 C29 0.0(5) .
C30 C29 C34 C33 0.8(4) .
P2 C29 C34 C33 -179.9(2) .
C41 P2 C35 C40 -86.7(2) .
C29 P2 C35 C40 169.9(2) .
Rh1 P2 C35 C40 32.9(2) .
C41 P2 C35 C36 91.4(2) .
C29 P2 C35 C36 -12.0(3) .
Rh1 P2 C35 C36 -149.0(2) .
C40 C35 C36 C37 -0.8(4) .
P2 C35 C36 C37 -178.9(2) .
C35 C36 C37 C38 0.6(5) .
C36 C37 C38 C39 0.3(5) .
C37 C38 C39 C40 -0.9(5) .
C36 C35 C40 C39 0.2(4) .
P2 C35 C40 C39 178.4(2) .
C38 C39 C40 C35 0.7(5) .
C29 P2 C41 C42 -95.2(2) .
C35 P2 C41 C42 161.3(2) .
Rh1 P2 C41 C42 42.3(2) .
C29 P2 C41 C46 85.5(2) .
C35 P2 C41 C46 -18.1(2) .
Rh1 P2 C41 C46 -137.1(2) .
C46 C41 C42 C43 0.3(4) .
P2 C41 C42 C43 -179.1(2) .
C41 C42 C43 C44 1.2(4) .
C42 C43 C44 C45 -1.6(4) .
C43 C44 C45 C46 0.6(4) .
C44 C45 C46 C41 0.9(4) .
C42 C41 C46 C45 -1.3(4) .
P2 C41 C46 C45 178.1(2) .
C47 C48 C49 C49 -176.8(5) 2_565
N1 C2 C3A C4 -52.8(15) .
C3 C2 C3A C4 50.3(9) .
N2 C4 C3A C2 46.4(15) .
C3 C4 C3A C2 -50.8(9) .
